data_2310040
loop_
_publ_author_name
'Bereciartua, P. J.'
'Zu\~niga, F. J.'
'Perez-Mato, J. M.'
'Pet\<r\'i\<cek, V.'
'Vila, E.'
'Castro, A.'
'Rodr\'iguez-Carvajal, J.'
'Doyle, S.'

_publ_section_title
;
 Structure refinement and superspace description of the system
 Bi~2(<i>n~+2)</i>Mo~<i>n~</i>O~6(<i>n~+1)</i> (<i>n</i> = 3, 4, 5 and
 6)
;
_journal_issue 4
_journal_name_full 'Acta Crystallographica Section B'
_journal_page_first 323
_journal_page_last 340
_journal_paper_doi 10.1107/S0108768112017478
_journal_volume 68
_journal_year 2012
_chemical_formula_moiety 'Bi0.75 Mo0.25 O1.875'
_chemical_formula_sum 'Bi0.75 Mo0.25 O1.875'
_chemical_formula_weight 210.7
_space_group_ssg_name F2/m(\a0\g)0s
_symmetry_cell_setting monoclinic
_cell_angle_alpha 90
_cell_angle_beta 89.5999(2)
_cell_angle_gamma 90
_cell_formula_units_Z 4
_cell_length_a 5.70284(2)
_cell_length_b 5.64841(2)
_cell_length_c 5.46579(2)
_cell_measurement_temperature 295
_cell_modulation_dimension 1
_cell_volume 176.0596(11)
_exptl_crystal_density_diffrn 7.9471
_exptl_crystal_F_000 351
_pd_block_id bi6mo2o15_ssp_phase
_cod_data_source_file sn5110.cif
_cod_data_source_block bi6mo2o15_ssp_phase
_cod_original_cell_volume 176.059(1)
_cod_database_code 2310040
_jana_cell_commen_supercell_matrix_1_1 5
_jana_cell_commen_supercell_matrix_1_2 0
_jana_cell_commen_supercell_matrix_1_3 -0.5
_jana_cell_commen_supercell_matrix_2_1 0
_jana_cell_commen_supercell_matrix_2_2 1
_jana_cell_commen_supercell_matrix_2_3 0
_jana_cell_commen_supercell_matrix_3_1 1
_jana_cell_commen_supercell_matrix_3_2 0
_jana_cell_commen_supercell_matrix_3_3 1.5
_jana_cell_commen_t_section_1 0.016

loop_
_space_group_symop_ssg_id
_space_group_symop_ssg_operation_algebraic
1 x1,x2,x3,x4
2 -x1,x2,-x3,-x4+1/2
3 -x1,-x2,-x3,-x4
4 x1,-x2,x3,x4+1/2
5 x1,x2+1/2,x3+1/2,x4
6 -x1,x2+1/2,-x3+1/2,-x4+1/2
7 -x1,-x2+1/2,-x3+1/2,-x4
8 x1,-x2+1/2,x3+1/2,x4+1/2
9 x1+1/2,x2,x3+1/2,x4
10 -x1+1/2,x2,-x3+1/2,-x4+1/2
11 -x1+1/2,-x2,-x3+1/2,-x4
12 x1+1/2,-x2,x3+1/2,x4+1/2
13 x1+1/2,x2+1/2,x3,x4
14 -x1+1/2,x2+1/2,-x3,-x4+1/2
15 -x1+1/2,-x2+1/2,-x3,-x4
16 x1+1/2,-x2+1/2,x3,x4+1/2

loop_
_atom_site_label
_atom_site_type_symbol
_atom_site_fract_x
_atom_site_fract_y
_atom_site_fract_z
_atom_site_adp_type
_atom_site_U_iso_or_equiv
_atom_site_symmetry_multiplicity
_atom_site_occupancy
_atom_site_calc_flag
Bi Bi 0 -0.0048(2) 0 Uiso 0.0130(3) 8 0.375 d
Mo Mo 0 0 0 Uiso 0.0166(9) 8 0.125 d
O1 O 0.000(1) 0.027(1) 0.213(1) Uiso 0.021(2) 16 0.125 d
O2 O 0.282(2) 0.048(2) -0.215(2) Uiso 0.027(2) 16 0.125 d
O3 O 0.187(5) 0.261(4) 0.255(5) Uiso 0.019(1) 16 0.2188 d

loop_
_atom_site_Fourier_wave_vector_seq_id
_jana_atom_site_fourier_wave_vector_q1_coeff
1 1
2 2
3 3
4 4
5 5
6 6

loop_
_atom_site_occ_special_func_atom_site_label
_atom_site_occ_special_func_crenel_c
_atom_site_occ_special_func_crenel_w
Bi 0.25 0.375
Mo 0 0.125
O1 0.1468(8) 0.125
O2 -0.118(1) 0.125
O3 0.028(4) 0.2188

loop_
_cell_wave_vector_seq_id
_cell_wave_vector_x
_cell_wave_vector_y
_cell_wave_vector_z
1 0.062500 0.000000 0.687500

loop_
_geom_angle_atom_site_label_1
_geom_angle_atom_site_label_2
_geom_angle_atom_site_label_3
_geom_angle_site_ssg_symmetry_1
_geom_angle_site_ssg_symmetry_3
_geom_angle_av
_geom_angle_min
_geom_angle_max
O1 Bi O1 5_4545 5_5545 118(1) 118(1) 118(1)
O1 Bi O2 5_4545 5_4545 65(1) 57(1) 73(1)
O1 Bi O2 5_4545 4_5545 44(1) 41(1) 48(1)
O1 Bi O3 5_4545 2_5555 138(8) 128(8) 147(8)
O1 Bi O3 5_4545 3_5455 73(9) 67(9) 80(8)
O1 Bi O11 5_4545 1_5445 77(1) 51(1) 103(1)
O1 Bi O11 5_4545 1_5545 73(1) 61(1) 84.8(8)
O1 Bi O21 5_4545 8_5555 80(1) 80(1) 80(1)
O1 Bi O31 5_4545 6_4645 70(10) 60(10) 80(10)
O1 Bi O31 5_4545 7_5465 145(8) 137(8) 152(8)
O1 Bi O3 5_5545 5_4545 119(7) 119(7) 119(7)
O1 Bi O3 5_5545 2_5555 74(9) 59(9) 89(9)
O1 Bi O3 5_5545 3_5455 145(8) 135(9) 155(8)
O1 Bi O11 5_5545 1_5545 74(1) 74(1) 74(1)
O1 Bi O21 5_5545 8_5555 59(1) 54(1) 64(1)
O1 Bi O31 5_5545 1_5445 64(9) 64(9) 64(9)
O1 Bi O31 5_5545 6_4645 131(7) 128(8) 134(7)
O1 Bi O31 5_5545 7_5465 71(8) 68(9) 74(7)
O1 Bi O31 5_5545 4_5555 111(9) 111(9) 111(9)
O1 Bi O1 3_5455 3_5555 122(1) 117(1) 126(1)
O1 Bi O2 3_5455 6_4655 104(1) 99(1) 108.9(8)
O1 Bi O2 3_5455 3_5455 80(1) 75(1) 85(1)
O1 Bi O3 3_5455 5_4545 142(8) 124(7) 160(8)
O1 Bi O3 3_5455 8_5555 139(8) 129(8) 150(8)
O1 Bi O11 3_5455 7_4465 76(1) 47(1) 104(1)
O1 Bi O21 3_5455 2_5655 102(1) 75(1) 128.5(9)
O1 Bi O31 3_5455 1_5445 75(8) 75(8) 75(7)
O1 Bi O31 3_5455 7_5465 98(6) 98(6) 98(6)
O1 Bi O31 3_5455 4_5555 71(7) 58(7) 84(8)
O1 Bi O2 3_5555 6_4655 32(1) 20(1) 44(1)
O1 Bi O2 3_5555 3_5455 70(1) 41(1) 100(1)
O1 Bi O3 3_5555 5_4545 75(7) 72(7) 78(7)
O1 Bi O3 3_5555 8_5555 70(7) 60(7) 80(8)
O1 Bi O11 3_5555 7_4465 77(1) 71.6(8) 82(1)
O1 Bi O21 3_5555 2_5655 39(1) 31(1) 47(1)
O1 Bi O31 3_5555 1_5445 140(8) 125(8) 156(8)
O1 Bi O31 3_5555 7_5465 83(7) 83(7) 83(7)
O1 Bi O31 3_5555 4_5555 142(8) 131(8) 153(8)
O2 Bi O2 5_4545 4_5545 59(1) 38.8(8) 80(2)
O2 Bi O3 5_4545 2_5555 155(9) 154(9) 156(8)
O2 Bi O3 5_4545 3_5455 134(8) 134(9) 135(8)
O2 Bi O11 5_4545 1_5445 101(1) 95(2) 106.3(7)
O2 Bi O11 5_4545 1_5545 20(1) 12(1) 28(1)
O2 Bi O21 5_4545 8_5555 99(1) 99(1) 99(1)
O2 Bi O31 5_4545 6_4645 77(8) 75(8) 80(8)
O2 Bi O31 5_4545 7_5465 88(8) 88(7) 88(8)
O2 Bi O2 6_4655 3_5455 42(1) 27(1) 56(1)
O2 Bi O3 6_4655 5_4545 86(8) 82(8) 90(8)
O2 Bi O3 6_4655 8_5555 98(7) 93(8) 103(7)
O2 Bi O11 6_4655 7_4465 51(1) 33(1) 69(1)
O2 Bi O21 6_4655 2_5655 49(1) 30.9(9) 68(1)
O2 Bi O31 6_4655 1_5445 160(9) 156(9) 164(9)
O2 Bi O31 6_4655 7_5465 73(8) 73(8) 73(8)
O2 Bi O31 6_4655 4_5555 128(9) 121(9) 135(8)
O2 Bi O3 3_5455 5_4545 91(9) 89(9) 93(9)
O2 Bi O3 3_5455 8_5555 137(7) 120(8) 153(7)
O2 Bi O11 3_5455 7_4465 38(1) 34(1) 42(1)
O2 Bi O21 3_5455 2_5655 84(1) 57.9(9) 109(2)
O2 Bi O31 3_5455 1_5445 146(8) 134(7) 158(8)
O2 Bi O31 3_5455 7_5465 89(8) 89(8) 89(8)
O2 Bi O31 3_5455 4_5555 90(9) 69(9) 110(8)
O2 Bi O3 4_5545 2_5555 130(8) 114(7) 146(8)
O2 Bi O3 4_5545 3_5455 93(8) 79(8) 108(9)
O2 Bi O11 4_5545 1_5445 63(1) 58(1) 67.9(9)
O2 Bi O11 4_5545 1_5545 66(1) 29(1) 102(1)
O2 Bi O21 4_5545 8_5555 73(1) 73(1) 73(1)
O2 Bi O31 4_5545 6_4645 100(10) 98(9) 100(10)
O2 Bi O31 4_5545 7_5465 142(8) 126(7) 160(10)
O3 Bi O3 5_4545 2_5555 163(9) 163(9) 163(9)
O3 Bi O3 5_4545 3_5455 110(10) 110(10) 110(10)
O3 Bi O3 5_4545 8_5555 70(10) 70(10) 70(10)
O3 Bi O11 5_4545 7_4465 83(9) 70(10) 99(9)
O3 Bi O21 5_4545 2_5655 109(7) 95(7) 123(8)
O3 Bi O21 5_4545 8_5555 66(8) 66(8) 66(8)
O3 Bi O31 5_4545 1_5445 110(10) 110(10) 120(10)
O3 Bi O31 5_4545 6_4645 70(10) 70(10) 70(10)
O3 Bi O31 5_4545 7_5465 118(9) 99(9) 140(10)
O3 Bi O31 5_4545 4_5555 70(10) 62(9) 80(10)
O3 Bi O3 2_5555 3_5455 70(10) 70(10) 80(10)
O3 Bi O11 2_5555 1_5445 81(8) 78(8) 83(7)
O3 Bi O11 2_5555 1_5545 146(9) 128(8) 163(9)
O3 Bi O21 2_5555 8_5555 92(9) 73(8) 110(9)
O3 Bi O31 2_5555 1_5445 70(10) 70(10) 70(10)
O3 Bi O31 2_5555 6_4645 110(10) 100(10) 120(10)
O3 Bi O31 2_5555 7_5465 70(10) 64(9) 80(10)
O3 Bi O31 2_5555 4_5555 136(9) 136(9) 136(9)
O3 Bi O11 3_5455 1_5445 84(7) 62(8) 107(7)
O3 Bi O11 3_5455 1_5545 141(8) 123(9) 158(7)
O3 Bi O21 3_5455 8_5555 132(9) 94(7) 170(10)
O3 Bi O31 3_5455 1_5445 90(10) 90(10) 90(10)
O3 Bi O31 3_5455 6_4645 70(10) 70(10) 80(10)
O3 Bi O31 3_5455 7_5465 120(10) 100(10) 120(10)
O3 Bi O31 3_5455 4_5555 90(10) 90(10) 90(10)
O3 Bi O11 8_5555 5_4445 170(10) 170(10) 170(10)
O3 Bi O11 8_5555 7_4465 141(7) 120(7) 162(8)
O3 Bi O11 8_5555 7_5465 79(9) 77(9) 81(8)
O3 Bi O21 8_5555 5_4545 87(9) 87(9) 87(9)
O3 Bi O21 8_5555 2_5655 68(8) 65(8) 71(8)
O3 Bi O31 8_5555 1_5445 80(10) 70(10) 90(10)
O3 Bi O31 8_5555 7_5465 70(10) 70(10) 70(10)
O3 Bi O31 8_5555 4_5555 110(10) 90(10) 120(10)
O11 Bi O11 1_5445 1_5545 94.2(9) 91.5(7) 97(1)
O11 Bi O21 1_5445 8_5555 38(1) 38(1) 38(1)
O11 Bi O31 1_5445 6_4645 144(9) 126(9) 160(10)
O11 Bi O31 1_5445 7_5465 131(9) 105(9) 157(8)
O11 Bi O21 1_5545 8_5555 97(1) 97(1) 97(1)
O11 Bi O31 1_5545 6_4645 83(8) 79(9) 86(8)
O11 Bi O31 1_5545 7_5465 81(8) 62(8) 99(7)
O11 Bi O11 5_4445 7_5465 112(1) 112(1) 112(1)
O11 Bi O21 5_4445 5_4545 83(1) 83(1) 83(1)
O11 Bi O31 5_4445 1_5445 101(9) 101(9) 101(9)
O11 Bi O31 5_4445 4_5555 80(10) 80(10) 80(10)
O11 Bi O21 7_4465 2_5655 100(1) 99(1) 101(1)
O11 Bi O31 7_4465 1_5445 142(8) 122(7) 162(9)
O11 Bi O31 7_4465 7_5465 110(8) 110(8) 110(8)
O11 Bi O31 7_4465 4_5555 81(8) 73(8) 88(9)
O11 Bi O21 7_5465 5_4545 92(1) 92(1) 92(1)
O11 Bi O21 7_5465 2_5655 38(1) 38(1) 38(1)
O11 Bi O31 7_5465 1_5445 88(9) 64(9) 110(10)
O11 Bi O31 7_5465 4_5555 143(8) 123(8) 164(8)
O21 Bi O31 5_4545 1_5445 153(9) 153(9) 153(9)
O21 Bi O31 5_4545 4_5555 79(9) 79(9) 79(9)
O21 Bi O31 2_5655 1_5445 112(9) 96(9) 129(9)
O21 Bi O31 2_5655 7_5465 52(6) 52(6) 52(6)
O21 Bi O31 2_5655 4_5555 160(8) 159(8) 162(8)
O21 Bi O31 8_5555 1_5445 92(9) 92(9) 92(9)
O21 Bi O31 8_5555 6_4645 137(8) 110(6) 164(9)
O21 Bi O31 8_5555 7_5465 103(8) 83(7) 123(9)
O21 Bi O31 8_5555 4_5555 85(8) 85(8) 85(8)
O31 Bi O31 1_5445 6_4645 160(10) 160(10) 160(10)
O31 Bi O31 1_5445 7_5465 110(10) 80(10) 130(10)
O31 Bi O31 1_5445 4_5555 70(10) 70(10) 80(10)
O31 Bi O31 6_4645 7_5465 70(10) 60(10) 90(10)
O31 Bi O31 6_4645 4_5555 110(10) 110(10) 110(10)
O31 Bi O31 7_5465 4_5555 153(9) 150(10) 160(8)
O1 Mo O2 . 1_5455 93(2) 76(2) 110(1)
O1 Mo O2 . 8_5555 117(2) 105(2) 129(2)
O1 Mo O11 . 5_5545 76(1) 71(2) 80(1)
O1 Mo O11 . 4_5555 108(2) 107(2) 109(2)
O1 Mo O21 . 5_4445 116(2) 116(2) 116(2)
O1 Mo O21 . 4_5555 88(2) 71(2) 105(2)
O2 Mo O2 1_5455 8_5555 44(2) 14(2) 75(2)
O2 Mo O11 1_5455 5_5545 97(1) 90(1) 103.9(9)
O2 Mo O11 1_5455 4_5555 96(2) 78(2) 114(2)
O2 Mo O21 1_5455 5_4445 96(2) 96(2) 96(2)
O2 Mo O21 1_5455 4_5555 125(2) 72(1) 179(2)
O2 Mo O11 8_5555 5_5545 79(2) 68(2) 91(2)
O2 Mo O11 8_5555 4_5555 106(2) 105(2) 107(2)
O2 Mo O21 8_5555 5_4445 110(2) 110(2) 110(2)
O2 Mo O21 8_5555 4_5555 92(2) 81(2) 103(3)
O11 Mo O11 5_5545 4_5555 103(2) 37(1) 168(2)
O11 Mo O21 5_5545 5_4445 148(2) 148(2) 148(2)
O11 Mo O21 5_5545 4_5555 118(1) 90(2) 147(1)
O11 Mo O21 4_5555 5_4445 111(2) 111(2) 111(2)
O11 Mo O21 4_5555 4_5555 138(2) 103(2) 173(2)
O21 Mo O21 5_4445 4_5555 63(2) 63(2) 63(2)
O1 Mo1 O2 4_5555 5_4555 117(2) 105(2) 129(2)
O1 Mo1 O2 4_5555 4_5655 93(2) 76(2) 110(1)
O1 Mo1 O11 4_5555 . 108(2) 107(2) 109(2)
O1 Mo1 O11 4_5555 8_4565 76(1) 71(2) 80(1)
O1 Mo1 O21 4_5555 . 88(2) 71(2) 105(2)
O1 Mo1 O21 4_5555 8_5665 116(2) 116(2) 116(2)
O2 Mo1 O2 5_4555 4_5655 44(2) 14(2) 75(2)
O2 Mo1 O11 5_4555 . 106(2) 105(2) 107(2)
O2 Mo1 O11 5_4555 8_4565 79(2) 68(2) 91(2)
O2 Mo1 O21 5_4555 . 92(2) 81(2) 103(3)
O2 Mo1 O21 5_4555 8_5665 110(2) 110(2) 110(2)
O2 Mo1 O11 4_5655 . 96(2) 78(2) 114(2)
O2 Mo1 O11 4_5655 8_4565 97(1) 90(1) 103.9(9)
O2 Mo1 O21 4_5655 . 125(2) 72(1) 179(2)
O2 Mo1 O21 4_5655 8_5665 96(2) 96(2) 96(2)
O11 Mo1 O11 . 8_4565 103(1) 37(2) 168(1)
O11 Mo1 O21 . . 138(2) 103(2) 173(2)
O11 Mo1 O21 . 8_5665 111(2) 111(2) 111(2)
O11 Mo1 O21 8_4565 . 118(1) 90(2) 147(1)
O11 Mo1 O21 8_4565 8_5665 148(2) 148(2) 148(2)
O21 Mo1 O21 . 8_5665 63(2) 63(2) 63(2)

loop_
_geom_bond_atom_site_label_1
_geom_bond_atom_site_label_2
_geom_bond_site_ssg_symmetry_2
_geom_bond_distance_av
_geom_bond_distance_min
_geom_bond_distance_max
Bi O1 5_4545 3.26(4) 2.75(5) 3.76(4)
Bi O1 5_5545 3.13(4) 2.77(4) 3.49(5)
Bi O1 3_5455 3.20(4) 2.53(4) 3.87(4)
Bi O1 3_5555 3.23(4) 2.43(4) 4.03(4)
Bi O2 5_4545 4.01(5) 2.52(6) 5.50(4)
Bi O2 6_4655 4.24(5) 2.98(4) 5.50(6)
Bi O2 3_5455 3.39(5) 2.70(6) 4.08(4)
Bi O2 4_5545 3.88(5) 2.89(4) 4.86(6)
Bi O3 5_4545 2.5(3) 2.3(3) 2.8(3)
Bi O3 2_5555 2.3(3) 2.2(3) 2.5(3)
Bi O3 3_5455 2.4(3) 2.1(4) 2.6(3)
Bi O3 8_5555 2.3(3) 2.2(3) 2.5(3)
Bi O11 1_5445 3.64(3) 2.77(3) 4.51(4)
Bi O11 1_5545 3.88(3) 2.90(4) 4.85(3)
Bi O11 5_4445 2.65(3) 2.65(3) 2.65(3)
Bi O11 7_4465 3.79(4) 2.88(5) 4.70(3)
Bi O11 7_5465 3.75(4) 3.00(3) 4.49(5)
Bi O21 5_4545 2.37(6) 2.37(6) 2.37(6)
Bi O21 2_5655 3.72(6) 2.67(6) 4.77(6)
Bi O21 8_5555 2.88(5) 2.77(6) 2.99(5)
Bi O31 1_5445 2.2(3) 2.2(3) 2.3(3)
Bi O31 6_4645 2.4(3) 2.1(4) 3.0(3)
Bi O31 7_5465 2.5(4) 2.1(4) 3.0(3)
Bi O31 4_5555 2.3(3) 2.0(4) 2.6(3)
Mo O1 . 1.87(4) 1.82(4) 1.91(4)
Mo O2 1_5455 3.40(5) 2.50(4) 4.30(6)
Mo O2 8_5555 1.74(5) 1.71(4) 1.77(6)
Mo O11 5_5545 4.36(4) 2.84(5) 5.88(3)
Mo O11 4_5555 1.77(4) 1.73(5) 1.81(3)
Mo O21 5_4445 1.77(6) 1.77(6) 1.77(6)
Mo O21 4_5555 2.39(6) 1.83(6) 2.96(6)
O1 O2 1_5455 3.98(7) 2.76(6) 5.21(7)
O1 O2 8_5555 3.06(7) 2.80(6) 3.32(7)
O1 O3 7_5465 3.5(3) 2.8(4) 4.2(3)
O1 Mo1 4_5555 1.87(4) 1.82(4) 1.91(4)
O1 O11 5_5545 4.36(5) 2.85(6) 5.86(5)
O1 O11 4_5555 2.95(6) 2.91(6) 2.99(5)
O1 O21 4_5555 2.95(7) 2.94(7) 2.97(7)
O1 O31 3_5465 3.4(3) 2.9(3) 4.0(3)
O2 O2 8_5655 2.66(7) 2.66(7) 2.66(7)
O2 Mo1 5_5545 1.74(5) 1.71(4) 1.77(6)
O2 Mo1 4_5655 3.40(5) 2.50(4) 4.30(6)
O2 O11 5_5545 2.81(6) 2.73(6) 2.88(7)
O2 O11 4_5555 4.43(6) 2.72(7) 6.14(5)
O2 O11 4_5655 4.00(6) 2.76(5) 5.24(7)
O2 O21 5_5545 3.00(8) 2.82(8) 3.17(7)
O2 O21 4_6655 2.85(7) 2.85(7) 2.85(7)
O2 O31 2_5655 4.2(3) 2.8(4) 5.5(3)
O3 O3 4_5555 2.8(6) 2.7(5) 2.8(6)
O3 O3 4_6555 2.8(6) 2.8(6) 2.8(6)
O3 O31 5_5545 3.8(5) 2.9(5) 4.2(4)
O3 O31 2_5645 2.7(5) 2.7(5) 2.7(5)
O3 O31 8_5565 2.8(4) 2.7(4) 2.9(4)
O3 O31 8_5665 2.8(4) 2.8(3) 3.0(4)
Mo1 O11 . 1.77(4) 1.73(5) 1.81(3)
Mo1 O11 8_4565 4.36(4) 2.84(5) 5.88(3)
Mo1 O21 . 2.39(6) 1.83(6) 2.96(6)
Mo1 O21 8_5665 1.77(6) 1.77(6) 1.77(6)
O11 O21 . 3.76(7) 2.84(6) 4.68(7)
O11 O21 8_5665 2.89(7) 2.89(7) 2.89(7)
O21 O21 8_5665 2.68(8) 2.68(8) 2.68(8)
O21 O31 8_5565 2.8(3) 2.8(3) 2.8(3)
O31 O31 4_5665 2.6(5) 2.6(5) 2.7(5)
O31 O31 4_6665 2.9(6) 2.8(5) 3.0(6)

loop_
_pd_block_diffractogram_id
bi6mo2o15_ssp_x-ray_profile
bi6mo2o15_ssp_neutron_profile

loop_
_jana_atom_site_crenel_ortho_func_id
_jana_atom_site_crenel_ortho_func_c
_jana_atom_site_crenel_ortho_func_w
_jana_atom_site_crenel_ortho_func_eps
1 0.250000 0.375000 0.950000

loop_
_jana_atom_site_displace_legendre_atom_site_label
_jana_atom_site_displace_legendre_axis
_jana_atom_site_displace_legendre_param_order
_jana_atom_site_displace_legendre_param_coeff
Mo x 1 0.039(2)
Mo y 1 0.029(1)
Mo z 1 0.017(2)
Mo x 2 0
Mo y 2 0
Mo z 2 0
Mo x 3 -0.023(4)
Mo y 3 0.055(3)
Mo z 3 0.038(4)
Mo x 4 0
Mo y 4 0
Mo z 4 0
O1 x 1 0.062(2)
O1 y 1 0.229(2)
O1 z 1 -0.122(2)
O1 x 2 0.400(3)
O1 y 2 0.125(3)
O1 z 2 0.021(3)
O1 x 3 -0.058(6)
O1 y 3 -0.316(5)
O1 z 3 -0.214(5)
O1 x 4 0
O1 y 4 0
O1 z 4 0
O2 x 1 -0.116(4)
O2 y 1 -0.884(3)
O2 z 1 -0.335(4)
O2 x 2 -0.194(6)
O2 y 2 -0.662(6)
O2 z 2 -0.868(6)
O2 x 3 -0.095(5)
O2 y 3 -0.535(5)
O2 z 3 -0.712(5)
O2 x 4 0
O2 y 4 0
O2 z 4 0
O3 x 1 -0.18(2)
O3 y 1 0.09(1)
O3 z 1 0.00(2)
O3 x 2 -0.16(2)
O3 y 2 0.07(1)
O3 z 2 0.03(2)
O3 x 3 -0.16(3)
O3 y 3 0.22(2)
O3 z 3 -0.03(3)
O3 x 4 -0.15(3)
O3 y 4 0.25(2)
O3 z 4 -0.06(3)
O3 x 5 -0.08(2)
O3 y 5 0.24(1)
O3 z 5 -0.11(2)
O3 x 6 -0.04(2)
O3 y 6 0.243(9)
O3 z 6 -0.04(2)

loop_
_jana_atom_site_displace_crenel_ortho_atom_site_label
_jana_atom_site_displace_crenel_ortho_axis
_jana_atom_site_displace_crenel_ortho_id
_jana_atom_site_displace_crenel_ortho_param_order
_jana_atom_site_displace_crenel_ortho_param_coeff
Bi x 1 1 0.0264(5)
Bi y 1 1 0
Bi z 1 1 -0.0257(5)
Bi x 1 2 0
Bi y 1 2 0.0152(2)
Bi z 1 2 0
Bi x 1 3 0.0164(8)
Bi y 1 3 0
Bi z 1 3 -0.0052(7)
Bi x 1 4 0
Bi y 1 4 -0.0054(3)
Bi z 1 4 0
Bi x 1 5 0.010(1)
Bi y 1 5 0
Bi z 1 5 -0.0177(9)
Bi x 1 6 0
Bi y 1 6 0.0116(4)
Bi z 1 6 0
Bi x 1 7 0.007(1)
Bi y 1 7 0
Bi z 1 7 -0.015(1)
Bi x 1 8 0
Bi y 1 8 -0.0129(4)
Bi z 1 8 0
Bi x 1 9 0.006(1)
Bi y 1 9 0
Bi z 1 9 -0.005(1)
Bi x 1 10 0
Bi y 1 10 0.0141(4)
Bi z 1 10 0
Bi x 1 11 0.010(1)
Bi y 1 11 0
Bi z 1 11 -0.0121(8)
Bi x 1 12 0
Bi y 1 12 0
Bi z 1 12 0
